data_2215275
loop_
_publ_author_name
'Guo, Chen-Hu'
'Guo, Ming-Lin'
'Zhang, Hou-Ying'
'Ye, Ya-Nan'

_publ_section_title
;
 <i>N</i>-(4-Bromophenyl)propionamide
;
_journal_coeditor_code SJ2337
_journal_issue 9
_journal_name_full 'Acta Crystallographica Section E'
_journal_page_first o3884
_journal_page_last o3884
_journal_paper_doi 10.1107/S1600536807040950
_journal_volume 63
_journal_year 2007
_chemical_formula_iupac 'C9 H10 Br N O'
_chemical_formula_moiety 'C9 H10 Br N O'
_chemical_formula_sum 'C9 H10 Br N O'
_chemical_formula_weight 228.09
_chemical_name_systematic
;
N-(4-Bromophenyl)propionamide
;
_space_group_IT_number 61
_symmetry_cell_setting orthorhombic
_symmetry_space_group_name_Hall '-P 2ac 2ab'
_symmetry_space_group_name_H-M 'P b c a'
_atom_sites_solution_hydrogens geom
_atom_sites_solution_primary direct
_atom_sites_solution_secondary difmap
_audit_creation_method SHELXL-97
_cell_angle_alpha 90.00
_cell_angle_beta 90.00
_cell_angle_gamma 90.00
_cell_formula_units_Z 8
_cell_length_a 9.3879(19)
_cell_length_b 9.2952(19)
_cell_length_c 20.721(4)
_cell_measurement_reflns_used 3850
_cell_measurement_temperature 294(2)
_cell_measurement_theta_max 27.888
_cell_measurement_theta_min 1.966
_cell_volume 1808.2(6)
_computing_cell_refinement 'CrystalClear (Rigaku/MSC, 2005)'
_computing_data_collection 'CrystalClear (Rigaku/MSC, 2005)'
_computing_data_reduction 'CrystalClear (Rigaku/MSC, 2005)'
_computing_molecular_graphics 'SHELXTL (Bruker, 2001)'
_computing_publication_material 'SHELXTL (Bruker, 2001)'
_computing_structure_refinement 'SHELXTL (Bruker, 2001)'
_computing_structure_solution 'SHELXTL (Bruker, 2001)'
_diffrn_ambient_temperature 294(2)
_diffrn_detector_area_resol_mean 28.788
_diffrn_measured_fraction_theta_full 0.998
_diffrn_measured_fraction_theta_max 0.998
_diffrn_measurement_device_type 'Rigaku Saturn'
_diffrn_measurement_method \w
_diffrn_radiation_monochromator confocal
_diffrn_radiation_source 'rotating anode'
_diffrn_radiation_type MoK\a
_diffrn_radiation_wavelength 0.71073
_diffrn_reflns_av_R_equivalents 0.0638
_diffrn_reflns_av_sigmaI/netI 0.0368
_diffrn_reflns_limit_h_max 7
_diffrn_reflns_limit_h_min -11
_diffrn_reflns_limit_k_max 11
_diffrn_reflns_limit_k_min -10
_diffrn_reflns_limit_l_max 24
_diffrn_reflns_limit_l_min -24
_diffrn_reflns_number 10043
_diffrn_reflns_theta_full 25.01
_diffrn_reflns_theta_max 25.01
_diffrn_reflns_theta_min 1.97
_diffrn_standards_number 0
_exptl_absorpt_coefficient_mu 4.496
_exptl_absorpt_correction_T_max 0.835
_exptl_absorpt_correction_T_min 0.712
_exptl_absorpt_correction_type multi-scan
_exptl_absorpt_process_details '(Jacobson, 1998)'
_exptl_crystal_colour Colorless
_exptl_crystal_density_diffrn 1.676
_exptl_crystal_density_method 'not measured'
_exptl_crystal_description Plate
_exptl_crystal_F_000 912
_exptl_crystal_size_max 0.08
_exptl_crystal_size_mid 0.08
_exptl_crystal_size_min 0.04
_refine_diff_density_max 0.585
_refine_diff_density_min -0.755
_refine_ls_extinction_method none
_refine_ls_goodness_of_fit_ref 1.101
_refine_ls_hydrogen_treatment constr
_refine_ls_matrix_type full
_refine_ls_number_parameters 110
_refine_ls_number_reflns 1587
_refine_ls_number_restraints 0
_refine_ls_restrained_S_all 1.101
_refine_ls_R_factor_all 0.0423
_refine_ls_R_factor_gt 0.0357
_refine_ls_shift/su_max 0.001
_refine_ls_shift/su_mean 0.000
_refine_ls_structure_factor_coef Fsqd
_refine_ls_weighting_details 'calc w=1/[\s^2^(Fo^2^)+(0.0501P)^2^] where P=(Fo^2^+2Fc^2^)/3'
_refine_ls_weighting_scheme calc
_refine_ls_wR_factor_gt 0.0884
_refine_ls_wR_factor_ref 0.0925
_reflns_number_gt 1375
_reflns_number_total 1587
_reflns_threshold_expression I>2\s(I)
_cod_data_source_file sj2337.cif
_cod_data_source_block I
_cod_database_code 2215275
_cod_database_fobs_code 2215275

loop_
_symmetry_equiv_pos_as_xyz
'x, y, z'
'-x+1/2, -y, z+1/2'
'-x, y+1/2, -z+1/2'
'x+1/2, -y+1/2, -z'
'-x, -y, -z'
'x-1/2, y, -z-1/2'
'x, -y-1/2, z-1/2'
'-x-1/2, y-1/2, z'

loop_
_atom_site_type_symbol
_atom_site_label
_atom_site_fract_x
_atom_site_fract_y
_atom_site_fract_z
_atom_site_U_iso_or_equiv
_atom_site_adp_type
_atom_site_calc_flag
_atom_site_refinement_flags
_atom_site_occupancy
Br Br1 0.23826(4) 0.03223(3) 0.528300(15) 0.03307(18) Uani d . 1
N N1 0.3167(3) 0.4370(2) 0.30106(11) 0.0211(5) Uani d . 1
H H1A 0.4042 0.4501 0.2932 0.025 Uiso d R 1
O O1 0.0960(2) 0.45235(19) 0.25674(9) 0.0275(5) Uani d . 1
C C1 0.2921(3) 0.3403(3) 0.35205(13) 0.0195(6) Uani d . 1
C C2 0.1577(3) 0.3134(3) 0.37778(14) 0.0245(7) Uani d . 1
H H2 0.0780 0.3580 0.3602 0.029 Uiso calc R 1
C C3 0.1428(3) 0.2203(3) 0.42943(14) 0.0248(7) Uani d . 1
H H3 0.0530 0.2016 0.4464 0.030 Uiso calc R 1
C C4 0.2612(3) 0.1554(3) 0.45556(15) 0.0238(7) Uani d . 1
C C5 0.3955(3) 0.1803(3) 0.43096(14) 0.0280(7) Uani d . 1
H H5 0.4746 0.1353 0.4489 0.034 Uiso calc R 1
C C6 0.4107(3) 0.2730(3) 0.37931(14) 0.0251(7) Uani d . 1
H H6 0.5009 0.2908 0.3625 0.030 Uiso calc R 1
C C7 0.2219(3) 0.4876(3) 0.25727(16) 0.0209(7) Uani d . 1
C C8 0.2844(3) 0.5911(3) 0.20894(15) 0.0238(7) Uani d . 1
H H8A 0.3453 0.5384 0.1794 0.029 Uiso calc R 1
H H8B 0.3432 0.6607 0.2315 0.029 Uiso calc R 1
C C9 0.1713(3) 0.6702(3) 0.17065(15) 0.0294(7) Uani d . 1
H H9A 0.1148 0.6021 0.1471 0.044 Uiso calc R 1
H H9B 0.2162 0.7353 0.1410 0.044 Uiso calc R 1
H H9C 0.1113 0.7234 0.1996 0.044 Uiso calc R 1

loop_
_atom_site_aniso_label
_atom_site_aniso_U_11
_atom_site_aniso_U_22
_atom_site_aniso_U_33
_atom_site_aniso_U_12
_atom_site_aniso_U_13
_atom_site_aniso_U_23
Br1 0.0451(3) 0.0296(3) 0.0246(3) 0.00330(13) 0.00111(13) 0.00321(12)
N1 0.0113(12) 0.0276(12) 0.0244(13) -0.0007(10) 0.0004(11) 0.0004(10)
O1 0.0147(11) 0.0365(11) 0.0314(12) -0.0016(9) -0.0024(9) 0.0040(9)
C1 0.0200(15) 0.0187(14) 0.0200(15) 0.0013(12) -0.0006(12) -0.0058(12)
C2 0.0153(15) 0.0315(15) 0.0267(17) -0.0013(12) -0.0021(13) -0.0026(13)
C3 0.0210(16) 0.0309(15) 0.0224(17) -0.0044(13) -0.0007(13) -0.0025(12)
C4 0.0333(18) 0.0202(15) 0.0177(15) 0.0001(12) -0.0009(13) -0.0006(14)
C5 0.0245(17) 0.0319(15) 0.0276(17) 0.0077(14) -0.0042(14) -0.0024(14)
C6 0.0180(15) 0.0304(15) 0.0269(17) 0.0034(12) 0.0007(13) -0.0014(13)
C7 0.0168(16) 0.0246(14) 0.0212(17) 0.0019(12) 0.0012(12) -0.0060(12)
C8 0.0202(16) 0.0249(15) 0.0263(17) -0.0023(12) 0.0014(12) 0.0032(14)
C9 0.0282(17) 0.0292(15) 0.0308(18) 0.0024(14) 0.0007(15) 0.0041(14)

loop_
_atom_type_symbol
_atom_type_description
_atom_type_scat_dispersion_real
_atom_type_scat_dispersion_imag
_atom_type_scat_source
C C 0.0033 0.0016 'International Tables Vol C Tables 4.2.6.8 and 6.1.1.4'
H H 0.0000 0.0000 'International Tables Vol C Tables 4.2.6.8 and 6.1.1.4'
N N 0.0061 0.0033 'International Tables Vol C Tables 4.2.6.8 and 6.1.1.4'
O O 0.0106 0.0060 'International Tables Vol C Tables 4.2.6.8 and 6.1.1.4'
Br Br -0.2901 2.4595 'International Tables Vol C Tables 4.2.6.8 and 6.1.1.4'

loop_
_geom_angle_atom_site_label_1
_geom_angle_atom_site_label_2
_geom_angle_atom_site_label_3
_geom_angle
C7 N1 C1 128.1(3)
C7 N1 H1A 117.3
C1 N1 H1A 113.3
C2 C1 C6 119.1(3)
C2 C1 N1 123.5(3)
C6 C1 N1 117.3(3)
C3 C2 C1 120.1(3)
C3 C2 H2 120.0
C1 C2 H2 120.0
C4 C3 C2 119.8(3)
C4 C3 H3 120.1
C2 C3 H3 120.1
C3 C4 C5 121.3(3)
C3 C4 Br1 118.9(2)
C5 C4 Br1 119.8(2)
C4 C5 C6 119.0(3)
C4 C5 H5 120.5
C6 C5 H5 120.5
C5 C6 C1 120.7(3)
C5 C6 H6 119.7
C1 C6 H6 119.7
O1 C7 N1 123.1(3)
O1 C7 C8 122.6(3)
N1 C7 C8 114.2(3)
C7 C8 C9 112.6(3)
C7 C8 H8A 109.1
C9 C8 H8A 109.1
C7 C8 H8B 109.1
C9 C8 H8B 109.1
H8A C8 H8B 107.8
C8 C9 H9A 109.5
C8 C9 H9B 109.5
H9A C9 H9B 109.5
C8 C9 H9C 109.5
H9A C9 H9C 109.5
H9B C9 H9C 109.5

loop_
_geom_bond_atom_site_label_1
_geom_bond_atom_site_label_2
_geom_bond_distance
Br1 C4 1.905(3)
N1 C7 1.355(4)
N1 C1 1.406(4)
N1 H1A 0.8457
O1 C7 1.226(3)
C1 C2 1.392(4)
C1 C6 1.397(4)
C2 C3 1.383(4)
C2 H2 0.9300
C3 C4 1.376(4)
C3 H3 0.9300
C4 C5 1.380(4)
C5 C6 1.382(4)
C5 H5 0.9300
C6 H6 0.9300
C7 C8 1.508(4)
C8 C9 1.516(4)
C8 H8A 0.9700
C8 H8B 0.9700
C9 H9A 0.9600
C9 H9B 0.9600
C9 H9C 0.9600

loop_
_geom_hbond_atom_site_label_D
_geom_hbond_atom_site_label_H
_geom_hbond_atom_site_label_A
_geom_hbond_site_symmetry_A
_geom_hbond_distance_DH
_geom_hbond_distance_HA
_geom_hbond_distance_DA
_geom_hbond_angle_DHA
C9 H9A Br1 7_565 0.96 2.99 3.555(3) 118.6
C2 H2 O1 . 0.93 2.32 2.880(4) 118.1
N1 H1A O1 6_656 0.85 2.08 2.886(3) 159.8

loop_
_cod_related_entry_id
_cod_related_entry_database
_cod_related_entry_code
1 ChemSpider 307072
